data_4114420
loop_
_publ_author_name
'Gui Yu'
'Shiwei Yin'
'Yunqi Liu'
'Zhigang Shuai'
'Daoben Zhu'

_publ_section_title
;
 Structures, Electronic States, and Electroluminescent Properties of a
 Zinc(II) 2-(2-Hydroxyphenyl)benzothiazolate Complex
;
_journal_name_full 'Journal of the American Chemical Society'
_journal_page_first 14816
_journal_page_last 14824
_journal_paper_doi 10.1021/ja0371505
_journal_volume 125
_journal_year 2003
_chemical_formula_sum 'C26 H16 N2 O2 S2 Zn'
_chemical_formula_weight 517.90
_chemical_name_systematic
; 
 ? 
;
_space_group_IT_number 2
_symmetry_cell_setting triclinic
_symmetry_space_group_name_Hall '-P 1'
_symmetry_space_group_name_H-M 'P -1'
_atom_sites_solution_hydrogens geom
_atom_sites_solution_primary direct
_atom_sites_solution_secondary difmap
_audit_creation_method SHELXL-97
_cell_angle_alpha 84.2290(18)
_cell_angle_beta 79.011(5)
_cell_angle_gamma 83.5380(11)
_cell_formula_units_Z 2
_cell_length_a 9.5159(5)
_cell_length_b 9.5888(6)
_cell_length_c 11.7126(9)
_cell_measurement_temperature 293(2)
_cell_volume 1039.03(12)
_computing_cell_refinement 'RAPID AUTO (Rigaku,2001)'
_computing_data_collection 'RAPID AUTO (Rigaku,2001)'
_computing_data_reduction 'RAPID AUTO (Rigaku,2001)'
_computing_molecular_graphics 'SHELXTL (Siemens,1994)'
_computing_publication_material 'SHELXTL (Siemens,1994)'
_computing_structure_refinement 'SHELXL-97 (Sheldrick, 1997)'
_computing_structure_solution 'SHELXS-97 (Sheldrick, 1990)'
_diffrn_ambient_temperature 293(2)
_diffrn_measured_fraction_theta_full 0.975
_diffrn_measured_fraction_theta_max 0.975
_diffrn_measurement_device_type 'Rigaku R-axis RAPID IP'
_diffrn_measurement_method Oscillation
_diffrn_radiation_monochromator graphite
_diffrn_radiation_source 'rotating anode'
_diffrn_radiation_type MoK\a
_diffrn_radiation_wavelength 0.71073
_diffrn_reflns_av_R_equivalents 0.0253
_diffrn_reflns_av_sigmaI/netI 0.0432
_diffrn_reflns_limit_h_max 12
_diffrn_reflns_limit_h_min -11
_diffrn_reflns_limit_k_max 12
_diffrn_reflns_limit_k_min -12
_diffrn_reflns_limit_l_max 15
_diffrn_reflns_limit_l_min -15
_diffrn_reflns_number 7531
_diffrn_reflns_theta_full 27.48
_diffrn_reflns_theta_max 27.48
_diffrn_reflns_theta_min 2.14
_exptl_absorpt_coefficient_mu 1.412
_exptl_absorpt_correction_T_max 0.6750
_exptl_absorpt_correction_T_min 0.4825
_exptl_absorpt_correction_type empirical
_exptl_absorpt_process_details 'Psi scan'
_exptl_crystal_density_diffrn 1.655
_exptl_crystal_F_000 528
_exptl_crystal_size_max 0.60
_exptl_crystal_size_mid 0.39
_exptl_crystal_size_min 0.30
_refine_diff_density_max 0.319
_refine_diff_density_min -0.576
_refine_diff_density_rms 0.082
_refine_ls_extinction_method none
_refine_ls_goodness_of_fit_ref 0.944
_refine_ls_hydrogen_treatment mixed
_refine_ls_matrix_type full
_refine_ls_number_parameters 298
_refine_ls_number_reflns 4668
_refine_ls_number_restraints 0
_refine_ls_restrained_S_all 0.944
_refine_ls_R_factor_all 0.0421
_refine_ls_R_factor_gt 0.0296
_refine_ls_shift/su_max 0.001
_refine_ls_shift/su_mean 0.000
_refine_ls_structure_factor_coef Fsqd
_refine_ls_weighting_details 'calc w=1/[\s^2^(Fo^2^)+(0.0417P)^2^+0.0000P] where P=(Fo^2^+2Fc^2^)/3'
_refine_ls_weighting_scheme calc
_refine_ls_wR_factor_gt 0.0698
_refine_ls_wR_factor_ref 0.0722
_reflns_number_gt 3651
_reflns_number_total 4668
_reflns_threshold_expression >2sigma(I)
_cod_data_source_file ja0371505si20031006_020722_2.cif
_cod_data_source_block Annealing[Zn(BTZ)2]2
_cod_database_code 4114420

loop_
_symmetry_equiv_pos_as_xyz
'x, y, z'
'-x, -y, -z'

loop_
_atom_site_label
_atom_site_type_symbol
_atom_site_fract_x
_atom_site_fract_y
_atom_site_fract_z
_atom_site_U_iso_or_equiv
_atom_site_adp_type
_atom_site_occupancy
_atom_site_symmetry_multiplicity
_atom_site_calc_flag
_atom_site_refinement_flags
Zn Zn 0.42833(2) 0.91188(2) 0.420475(19) 0.02700(8) Uani 1 1 d .
S1 S 0.74094(6) 0.49971(6) 0.39860(5) 0.04383(15) Uani 1 1 d .
S2 S -0.02470(6) 0.76012(7) 0.50450(5) 0.04469(15) Uani 1 1 d .
N1 N 0.59739(17) 0.74317(18) 0.37566(14) 0.0308(4) Uani 1 1 d .
N2 N 0.21545(17) 0.86882(18) 0.48923(14) 0.0300(4) Uani 1 1 d .
O1 O 0.51151(14) 0.89467(14) 0.57184(11) 0.0295(3) Uani 1 1 d .
O2 O 0.37069(15) 0.94490(15) 0.26749(12) 0.0354(3) Uani 1 1 d .
C1 C 0.5387(2) 0.7744(2) 0.63531(17) 0.0283(4) Uani 1 1 d .
C2 C 0.5071(2) 0.7688(2) 0.75725(18) 0.0364(5) Uani 1 1 d .
H2A H 0.4678 0.8498 0.7936 0.044 Uiso 1 1 calc R
C3 C 0.5332(2) 0.6454(2) 0.82468(19) 0.0402(5) Uani 1 1 d .
H3A H 0.5105 0.6438 0.9056 0.048 Uiso 1 1 calc R
C4 C 0.5932(3) 0.5237(2) 0.7722(2) 0.0460(6) Uani 1 1 d .
H4A H 0.6118 0.4407 0.8174 0.055 Uiso 1 1 calc R
C5 C 0.6246(2) 0.5275(2) 0.6532(2) 0.0420(5) Uani 1 1 d .
H5A H 0.6649 0.4458 0.6183 0.050 Uiso 1 1 calc R
C6 C 0.5980(2) 0.6509(2) 0.58160(18) 0.0310(4) Uani 1 1 d .
C7 C 0.6348(2) 0.6463(2) 0.45554(18) 0.0319(4) Uani 1 1 d .
C8 C 0.7348(2) 0.5726(2) 0.2589(2) 0.0398(5) Uani 1 1 d .
C9 C 0.7946(2) 0.5157(3) 0.1527(2) 0.0516(7) Uani 1 1 d .
H9A H 0.8453 0.4270 0.1508 0.062 Uiso 1 1 calc R
C10 C 0.7761(3) 0.5946(3) 0.0519(2) 0.0544(7) Uani 1 1 d .
H10A H 0.8124 0.5581 -0.0196 0.065 Uiso 1 1 calc R
C11 C 0.7034(2) 0.7290(3) 0.0549(2) 0.0488(6) Uani 1 1 d .
H11A H 0.6951 0.7821 -0.0149 0.059 Uiso 1 1 calc R
C12 C 0.6436(2) 0.7852(3) 0.15899(19) 0.0397(5) Uani 1 1 d .
H12A H 0.5954 0.8751 0.1599 0.048 Uiso 1 1 calc R
C13 C 0.6566(2) 0.7047(2) 0.26273(18) 0.0340(5) Uani 1 1 d .
C14 C 0.2855(2) 0.8715(2) 0.22823(18) 0.0326(5) Uani 1 1 d .
C15 C 0.3030(3) 0.8609(2) 0.10672(19) 0.0419(5) Uani 1 1 d .
H15A H 0.3753 0.9061 0.0570 0.050 Uiso 1 1 calc R
C16 C 0.2161(3) 0.7855(3) 0.0599(2) 0.0491(6) Uani 1 1 d .
H16A H 0.2318 0.7792 -0.0203 0.059 Uiso 1 1 calc R
C17 C 0.1070(3) 0.7197(3) 0.1300(2) 0.0528(7) Uani 1 1 d .
H17A H 0.0483 0.6695 0.0977 0.063 Uiso 1 1 calc R
C18 C 0.0847(2) 0.7283(3) 0.2483(2) 0.0451(6) Uani 1 1 d .
H18A H 0.0097 0.6841 0.2954 0.054 Uiso 1 1 calc R
C19 C 0.1727(2) 0.8023(2) 0.30055(18) 0.0341(5) Uani 1 1 d .
C20 C 0.1377(2) 0.8150(2) 0.42542(18) 0.0319(5) Uani 1 1 d .
C21 C 0.0133(2) 0.8166(2) 0.63022(19) 0.0380(5) Uani 1 1 d .
C22 C -0.0703(2) 0.8135(3) 0.7418(2) 0.0494(6) Uani 1 1 d .
H22A H -0.1561 0.7715 0.7587 0.059 Uiso 1 1 calc R
C23 C -0.0209(3) 0.8751(3) 0.8263(2) 0.0502(6) Uani 1 1 d .
H23A H -0.0734 0.8727 0.9020 0.060 Uiso 1 1 calc R
C24 C 0.1044(2) 0.9400(3) 0.8005(2) 0.0457(6) Uani 1 1 d .
H24A H 0.1329 0.9843 0.8583 0.055 Uiso 1 1 calc R
C25 C 0.1885(2) 0.9407(2) 0.69092(18) 0.0377(5) Uani 1 1 d .
H25A H 0.2735 0.9841 0.6746 0.045 Uiso 1 1 calc R
C26 C 0.1440(2) 0.8755(2) 0.60526(17) 0.0316(4) Uani 1 1 d .

loop_
_atom_site_aniso_label
_atom_site_aniso_U_11
_atom_site_aniso_U_22
_atom_site_aniso_U_33
_atom_site_aniso_U_23
_atom_site_aniso_U_13
_atom_site_aniso_U_12
Zn 0.02986(13) 0.02473(14) 0.02841(13) -0.00253(9) -0.00920(9) -0.00412(9)
S1 0.0441(3) 0.0312(3) 0.0561(4) -0.0098(3) -0.0116(3) 0.0068(3)
S2 0.0322(3) 0.0502(4) 0.0542(4) -0.0017(3) -0.0113(2) -0.0114(3)
N1 0.0334(9) 0.0267(10) 0.0338(9) -0.0050(7) -0.0085(7) -0.0019(7)
N2 0.0301(9) 0.0290(10) 0.0320(9) -0.0014(7) -0.0090(7) -0.0024(7)
O1 0.0402(8) 0.0203(7) 0.0302(7) -0.0005(5) -0.0134(6) -0.0025(6)
O2 0.0429(8) 0.0349(9) 0.0319(8) 0.0003(6) -0.0124(6) -0.0114(7)
C1 0.0283(10) 0.0239(11) 0.0348(11) 0.0030(8) -0.0121(8) -0.0055(8)
C2 0.0446(13) 0.0310(12) 0.0343(11) 0.0007(9) -0.0109(9) -0.0037(10)
C3 0.0457(13) 0.0412(14) 0.0350(12) 0.0075(10) -0.0132(10) -0.0093(11)
C4 0.0530(14) 0.0332(14) 0.0517(15) 0.0142(11) -0.0179(11) -0.0056(11)
C5 0.0479(14) 0.0262(12) 0.0508(14) 0.0035(10) -0.0131(10) 0.0025(10)
C6 0.0315(11) 0.0244(11) 0.0389(11) 0.0024(8) -0.0124(8) -0.0041(9)
C7 0.0286(10) 0.0249(11) 0.0437(12) -0.0042(9) -0.0096(8) -0.0026(9)
C8 0.0331(12) 0.0383(14) 0.0502(14) -0.0147(10) -0.0068(10) -0.0040(10)
C9 0.0417(14) 0.0491(17) 0.0647(17) -0.0261(13) -0.0016(12) -0.0019(12)
C10 0.0453(14) 0.072(2) 0.0481(15) -0.0290(14) 0.0015(11) -0.0094(13)
C11 0.0444(14) 0.0642(18) 0.0395(13) -0.0138(12) -0.0029(10) -0.0126(13)
C12 0.0397(12) 0.0433(14) 0.0371(12) -0.0086(10) -0.0055(9) -0.0061(10)
C13 0.0301(11) 0.0354(13) 0.0390(12) -0.0120(9) -0.0059(8) -0.0066(9)
C14 0.0372(11) 0.0275(12) 0.0362(11) -0.0037(9) -0.0170(9) 0.0027(9)
C15 0.0498(13) 0.0441(14) 0.0345(12) -0.0038(10) -0.0164(10) 0.0001(11)
C16 0.0577(15) 0.0535(17) 0.0425(14) -0.0151(12) -0.0281(12) 0.0104(13)
C17 0.0517(15) 0.0561(18) 0.0617(17) -0.0217(13) -0.0305(13) -0.0038(13)
C18 0.0392(13) 0.0448(15) 0.0570(15) -0.0106(11) -0.0180(11) -0.0066(11)
C19 0.0351(11) 0.0326(12) 0.0384(12) -0.0051(9) -0.0163(9) -0.0008(9)
C20 0.0290(11) 0.0250(11) 0.0433(12) -0.0010(9) -0.0122(9) -0.0013(9)
C21 0.0306(11) 0.0360(13) 0.0450(13) 0.0022(10) -0.0056(9) -0.0002(9)
C22 0.0330(12) 0.0517(16) 0.0564(16) 0.0068(12) 0.0030(10) -0.0021(11)
C23 0.0433(14) 0.0599(17) 0.0388(13) 0.0021(11) 0.0048(10) 0.0059(12)
C24 0.0469(14) 0.0499(16) 0.0376(13) -0.0055(11) -0.0064(10) 0.0067(12)
C25 0.0340(12) 0.0429(14) 0.0351(12) -0.0029(10) -0.0047(9) -0.0019(10)
C26 0.0301(11) 0.0285(11) 0.0336(11) 0.0031(8) -0.0049(8) 0.0011(9)

loop_
_atom_type_symbol
_atom_type_description
_atom_type_scat_dispersion_real
_atom_type_scat_dispersion_imag
_atom_type_scat_source
C C 0.0033 0.0016 'International Tables Vol C Tables 4.2.6.8 and 6.1.1.4'
H H 0.0000 0.0000 'International Tables Vol C Tables 4.2.6.8 and 6.1.1.4'
N N 0.0061 0.0033 'International Tables Vol C Tables 4.2.6.8 and 6.1.1.4'
O O 0.0106 0.0060 'International Tables Vol C Tables 4.2.6.8 and 6.1.1.4'
S S 0.1246 0.1234 'International Tables Vol C Tables 4.2.6.8 and 6.1.1.4'
Zn Zn 0.2839 1.4301 'International Tables Vol C Tables 4.2.6.8 and 6.1.1.4'

loop_
_geom_angle_atom_site_label_1
_geom_angle_atom_site_label_2
_geom_angle_atom_site_label_3
_geom_angle
_geom_angle_site_symmetry_1
_geom_angle_site_symmetry_3
O2 Zn O1 97.54(6) . 2_676
O2 Zn O1 172.03(6) . .
O1 Zn O1 76.11(6) 2_676 .
O2 Zn N2 87.24(6) . .
O1 Zn N2 119.72(6) 2_676 .
O1 Zn N2 100.06(6) . .
O2 Zn N1 96.96(6) . .
O1 Zn N1 117.63(6) 2_676 .
O1 Zn N1 82.05(6) . .
N2 Zn N1 121.30(6) . .
C8 S1 C7 90.30(10) . .
C21 S2 C20 90.15(10) . .
C7 N1 C13 111.16(18) . .
C7 N1 Zn 121.42(14) . .
C13 N1 Zn 126.08(14) . .
C20 N2 C26 111.55(17) . .
C20 N2 Zn 120.89(14) . .
C26 N2 Zn 127.16(13) . .
C1 O1 Zn 129.98(11) . 2_676
C1 O1 Zn 125.24(11) . .
Zn O1 Zn 103.89(6) 2_676 .
C14 O2 Zn 125.92(13) . .
O1 C1 C2 120.29(18) . .
O1 C1 C6 121.05(17) . .
C2 C1 C6 118.65(19) . .
C3 C2 C1 121.3(2) . .
C2 C3 C4 120.3(2) . .
C5 C4 C3 119.1(2) . .
C4 C5 C6 122.2(2) . .
C1 C6 C5 118.42(19) . .
C1 C6 C7 122.71(18) . .
C5 C6 C7 118.86(19) . .
N1 C7 C6 127.10(19) . .
N1 C7 S1 114.16(16) . .
C6 C7 S1 118.73(15) . .
C13 C8 C9 121.5(2) . .
C13 C8 S1 109.79(16) . .
C9 C8 S1 128.7(2) . .
C10 C9 C8 118.0(2) . .
C9 C10 C11 120.8(2) . .
C12 C11 C10 121.4(2) . .
C11 C12 C13 118.7(2) . .
C12 C13 C8 119.4(2) . .
C12 C13 N1 126.1(2) . .
C8 C13 N1 114.5(2) . .
O2 C14 C15 119.1(2) . .
O2 C14 C19 123.76(18) . .
C15 C14 C19 117.08(19) . .
C16 C15 C14 121.9(2) . .
C17 C16 C15 120.7(2) . .
C18 C17 C16 119.5(2) . .
C17 C18 C19 121.8(2) . .
C18 C19 C14 118.94(19) . .
C18 C19 C20 119.0(2) . .
C14 C19 C20 121.83(18) . .
N2 C20 C19 126.61(19) . .
N2 C20 S2 113.91(16) . .
C19 C20 S2 119.45(15) . .
C26 C21 C22 121.5(2) . .
C26 C21 S2 109.89(16) . .
C22 C21 S2 128.60(18) . .
C23 C22 C21 117.6(2) . .
C24 C23 C22 121.1(2) . .
C23 C24 C25 121.3(2) . .
C24 C25 C26 118.8(2) . .
C25 C26 C21 119.6(2) . .
C25 C26 N2 125.92(19) . .
C21 C26 N2 114.37(18) . .

loop_
_geom_bond_atom_site_label_1
_geom_bond_atom_site_label_2
_geom_bond_distance
_geom_bond_site_symmetry_2
Zn O2 1.9579(13) .
Zn O1 2.0171(13) 2_676
Zn O1 2.0600(12) .
Zn N2 2.1028(16) .
Zn N1 2.1781(16) .
S1 C8 1.723(2) .
S1 C7 1.748(2) .
S2 C21 1.732(2) .
S2 C20 1.750(2) .
N1 C7 1.320(3) .
N1 C13 1.404(3) .
N2 C20 1.322(2) .
N2 C26 1.403(2) .
O1 C1 1.335(2) .
O1 Zn 2.0171(13) 2_676
O2 C14 1.304(2) .
C1 C2 1.399(3) .
C1 C6 1.408(3) .
C2 C3 1.381(3) .
C3 C4 1.387(3) .
C4 C5 1.367(3) .
C5 C6 1.408(3) .
C6 C7 1.455(3) .
C8 C13 1.396(3) .
C8 C9 1.402(3) .
C9 C10 1.365(4) .
C10 C11 1.393(4) .
C11 C12 1.378(3) .
C12 C13 1.391(3) .
C14 C15 1.414(3) .
C14 C19 1.418(3) .
C15 C16 1.376(3) .
C16 C17 1.367(4) .
C17 C18 1.370(3) .
C18 C19 1.413(3) .
C19 C20 1.451(3) .
C21 C26 1.392(3) .
C21 C22 1.394(3) .
C22 C23 1.380(4) .
C23 C24 1.376(3) .
C24 C25 1.377(3) .
C25 C26 1.388(3) .
